data_7205287
loop_
_publ_author_name
'Lago, Ana Bel\'en'
'Carballo, Rosa'
'Fern\'andez-Hermida, Nuria'
'V\'azquez-L\'opez, Ezequiel M.'

_publ_section_title
;
 Mononuclear discrete complexes and coordination polymers based on
 metal(ii) chelidonate complexes with aromatic N,N-chelating ligands
;
_journal_issue 3
_journal_name_full CrystEngComm
_journal_page_first 941
_journal_paper_doi 10.1039/c0ce00330a
_journal_volume 13
_journal_year 2011
_chemical_formula_sum 'C34 H20 N4 O15 Zn2'
_chemical_formula_weight 855.28
_chemical_name_systematic
;
?
;
_space_group_IT_number 2
_symmetry_cell_setting triclinic
_symmetry_space_group_name_Hall '-P 1'
_symmetry_space_group_name_H-M 'P -1'
_atom_sites_solution_hydrogens geom
_atom_sites_solution_primary direct
_atom_sites_solution_secondary difmap
_audit_creation_method SHELXL-97
_cell_angle_alpha 71.070(6)
_cell_angle_beta 73.666(7)
_cell_angle_gamma 76.130(7)
_cell_formula_units_Z 2
_cell_length_a 8.872(3)
_cell_length_b 14.004(5)
_cell_length_c 15.346(5)
_cell_measurement_reflns_used 1607
_cell_measurement_temperature 293(2)
_cell_measurement_theta_max 23.53
_cell_measurement_theta_min 2.40
_cell_volume 1707.4(10)
_computing_cell_refinement 'Bruker SMART'
_computing_data_collection 'Bruker SMART'
_computing_data_reduction 'Bruker SAINT'
_computing_molecular_graphics 'Bruker SHELXTL'
_computing_publication_material 'Bruker SHELXTL'
_computing_structure_refinement 'SHELXL-97 (Sheldrick, 1997)'
_computing_structure_solution 'SHELXS-97 (Sheldrick, 1990)'
_diffrn_ambient_temperature 293(2)
_diffrn_measured_fraction_theta_full 0.832
_diffrn_measured_fraction_theta_max 0.832
_diffrn_measurement_device_type 'CCD area detector'
_diffrn_measurement_method 'phi and omega scans'
_diffrn_radiation_monochromator graphite
_diffrn_radiation_source 'fine-focus sealed tube'
_diffrn_radiation_type MoK\a
_diffrn_radiation_wavelength 0.71073
_diffrn_reflns_av_R_equivalents 0.0448
_diffrn_reflns_av_sigmaI/netI 0.1018
_diffrn_reflns_limit_h_max 9
_diffrn_reflns_limit_h_min -10
_diffrn_reflns_limit_k_max 16
_diffrn_reflns_limit_k_min -13
_diffrn_reflns_limit_l_max 18
_diffrn_reflns_limit_l_min -17
_diffrn_reflns_number 7615
_diffrn_reflns_theta_full 25.03
_diffrn_reflns_theta_max 25.03
_diffrn_reflns_theta_min 1.81
_exptl_absorpt_coefficient_mu 1.486
_exptl_absorpt_correction_T_max 1.000000
_exptl_absorpt_correction_T_min 0.779955
_exptl_absorpt_correction_type multi-scan
_exptl_crystal_colour colourless
_exptl_crystal_density_diffrn 1.664
_exptl_crystal_density_method 'not measured'
_exptl_crystal_description prism
_exptl_crystal_F_000 864
_exptl_crystal_size_max 0.21
_exptl_crystal_size_mid 0.20
_exptl_crystal_size_min 0.10
_refine_diff_density_max 0.667
_refine_diff_density_min -1.138
_refine_diff_density_rms 0.112
_refine_ls_extinction_method none
_refine_ls_goodness_of_fit_ref 1.148
_refine_ls_hydrogen_treatment constr
_refine_ls_matrix_type full
_refine_ls_number_parameters 505
_refine_ls_number_reflns 5041
_refine_ls_number_restraints 12
_refine_ls_restrained_S_all 1.147
_refine_ls_R_factor_all 0.0986
_refine_ls_R_factor_gt 0.0627
_refine_ls_shift/su_max 0.000
_refine_ls_shift/su_mean 0.000
_refine_ls_structure_factor_coef Fsqd
_refine_ls_weighting_details 'calc w=1/[\s^2^(Fo^2^)+(0.0643P)^2^+0.0000P] where P=(Fo^2^+2Fc^2^)/3'
_refine_ls_weighting_scheme calc
_refine_ls_wR_factor_gt 0.1415
_refine_ls_wR_factor_ref 0.1635
_reflns_number_gt 3311
_reflns_number_total 5041
_reflns_threshold_expression >2sigma(I)
_cod_data_source_file C0CE00330A.TXT
_cod_data_source_block 2
_cod_depositor_comments
;
The following automatic conversions were performed:
'_symmetry_cell_setting' value 'Triclinic' changed to 'triclinic'
according to '/home/saulius/struct/CIF-dictionaries/cif_core.dic'
dictionary named 'cif_core.dic' version 2.4.1 from 2010-06-29.

Automatic conversion script
Id: cif_fix_enum 1555 2011-01-17 13:19:09Z saulius 
;
_cod_original_sg_symbol_H-M P-1
_cod_database_code 7205287

loop_
_symmetry_equiv_pos_as_xyz
'x, y, z'
'-x, -y, -z'

loop_
_atom_site_label
_atom_site_type_symbol
_atom_site_fract_x
_atom_site_fract_y
_atom_site_fract_z
_atom_site_U_iso_or_equiv
_atom_site_adp_type
_atom_site_occupancy
_atom_site_symmetry_multiplicity
_atom_site_calc_flag
_atom_site_refinement_flags
_atom_site_disorder_assembly
_atom_site_disorder_group
Zn1 Zn 0.96657(10) 0.26139(6) 0.35287(6) 0.0354(3) Uani 1 1 d . . .
Zn2 Zn 0.63767(10) 0.23302(6) -0.21861(6) 0.0386(3) Uani 1 1 d . . .
O1 O 1.3322(5) 0.1659(3) 0.5825(3) 0.0373(12) Uani 1 1 d . . .
O3 O 1.4254(6) -0.1427(4) 0.6302(4) 0.0500(14) Uani 1 1 d . . .
O4 O 1.5458(6) 0.1356(4) 0.7458(4) 0.0523(15) Uani 1 1 d . . .
O5 O 1.5592(6) 0.2521(4) 0.6063(4) 0.0506(14) Uani 1 1 d . . .
O6 O 1.0951(6) 0.1609(4) 0.4403(4) 0.0574(16) Uani 1 1 d . . .
O7 O 1.0802(9) 0.2749(5) 0.5134(5) 0.097(3) Uani 1 1 d . . .
O11 O 0.8157(5) 0.1858(3) 0.0838(3) 0.0332(12) Uani 1 1 d . . .
O13 O 0.9129(6) -0.1257(4) 0.1715(4) 0.0476(14) Uani 1 1 d . . .
O14 O 0.9478(6) 0.1650(4) 0.2852(3) 0.0472(14) Uani 1 1 d . . .
O15 O 0.8551(7) 0.3021(4) 0.1794(4) 0.0540(15) Uani 1 1 d . . .
O16 O 0.7005(6) 0.1421(4) -0.0988(3) 0.0484(14) Uani 1 1 d . . .
O17 O 0.7234(7) 0.2857(4) -0.0750(4) 0.0526(15) Uani 1 1 d . . .
N1 N 0.4135(7) 0.2934(5) -0.1453(5) 0.0470(17) Uani 1 1 d . . .
N2 N 0.6237(7) 0.3909(5) -0.2810(4) 0.0375(15) Uani 1 1 d . . .
N3 N 0.9165(7) 0.4208(4) 0.3305(4) 0.0347(15) Uani 1 1 d . . .
N4 N 1.1643(7) 0.3143(5) 0.2470(5) 0.0492(18) Uani 1 1 d . . .
C1 C 1.4368(8) 0.1079(5) 0.6353(5) 0.0312(17) Uani 1 1 d . . .
C2 C 1.4685(8) 0.0058(6) 0.6547(5) 0.0391(18) Uani 1 1 d . . .
H2 H 1.5397 -0.0310 0.6930 0.047 Uiso 1 1 calc R . .
C3 C 1.3928(9) -0.0480(6) 0.6168(5) 0.0388(19) Uani 1 1 d . . .
C4 C 1.2815(8) 0.0181(5) 0.5623(5) 0.0323(17) Uani 1 1 d . . .
H4 H 1.2275 -0.0103 0.5356 0.039 Uiso 1 1 calc R . .
C5 C 1.2537(8) 0.1175(5) 0.5492(5) 0.0276(16) Uani 1 1 d . . .
C10 C 1.5215(9) 0.1717(6) 0.6643(6) 0.0401(19) Uani 1 1 d . . .
C11 C 0.8734(8) 0.1368(5) 0.1630(5) 0.0305(16) Uani 1 1 d . . .
C12 C 0.9080(8) 0.0352(6) 0.1931(5) 0.0369(18) Uani 1 1 d . . .
H12 H 0.9499 0.0057 0.2467 0.044 Uiso 1 1 calc R . .
C13 C 0.8822(8) -0.0304(6) 0.1447(5) 0.0347(17) Uani 1 1 d . . .
C14 C 0.8181(8) 0.0256(5) 0.0622(5) 0.0357(18) Uani 1 1 d . . .
H14 H 0.7956 -0.0106 0.0275 0.043 Uiso 1 1 calc R . .
C15 C 0.7901(8) 0.1274(5) 0.0342(5) 0.0289(16) Uani 1 1 d . . .
C51 C 1.1325(10) 0.1936(6) 0.4971(5) 0.0419(19) Uani 1 1 d . . .
C110 C 0.8933(8) 0.2091(6) 0.2127(5) 0.0361(18) Uani 1 1 d . . .
C151 C 0.7331(9) 0.1929(6) -0.0542(5) 0.0401(19) Uani 1 1 d . . .
C21 C 0.3138(10) 0.2387(8) -0.0799(7) 0.068(3) Uani 1 1 d . . .
H21 H 0.3347 0.1680 -0.0692 0.082 Uiso 1 1 calc R . .
C22 C 0.1781(12) 0.2820(10) -0.0258(7) 0.081(3) Uani 1 1 d . . .
H22 H 0.1096 0.2414 0.0210 0.098 Uiso 1 1 calc R . .
C23 C 0.1478(12) 0.3862(9) -0.0433(8) 0.080(3) Uani 1 1 d . . .
H23 H 0.0572 0.4172 -0.0083 0.096 Uiso 1 1 calc R . .
C24 C 0.2492(11) 0.4443(7) -0.1113(7) 0.062(3) Uani 1 1 d . . .
H24 H 0.2302 0.5150 -0.1222 0.075 Uiso 1 1 calc R . .
C25 C 0.3825(9) 0.3969(6) -0.1646(6) 0.043(2) Uani 1 1 d . . .
C26 C 0.4989(9) 0.4510(6) -0.2427(5) 0.0409(19) Uani 1 1 d . . .
C27 C 0.4807(11) 0.5557(6) -0.2780(7) 0.056(2) Uani 1 1 d . . .
H27 H 0.3924 0.5964 -0.2511 0.067 Uiso 1 1 calc R . .
C28 C 0.5910(12) 0.5996(7) -0.3516(7) 0.060(3) Uani 1 1 d . . .
H28 H 0.5804 0.6705 -0.3747 0.072 Uiso 1 1 calc R . .
C29 C 0.7195(11) 0.5384(7) -0.3921(6) 0.055(2) Uani 1 1 d . . .
H29 H 0.7967 0.5668 -0.4429 0.066 Uiso 1 1 calc R . .
C30 C 0.7302(10) 0.4340(7) -0.3554(6) 0.052(2) Uani 1 1 d . . .
H30 H 0.8148 0.3919 -0.3833 0.063 Uiso 1 1 calc R . .
C31 C 1.2859(11) 0.2532(8) 0.2084(7) 0.073(3) Uani 1 1 d . . .
H31 H 1.2889 0.1827 0.2313 0.087 Uiso 1 1 calc R . .
C32 C 1.4079(11) 0.2910(10) 0.1351(8) 0.085(3) Uani 1 1 d . . .
H32 H 1.4950 0.2470 0.1116 0.102 Uiso 1 1 calc R . .
C33 C 1.3967(13) 0.3933(10) 0.0988(8) 0.088(3) Uani 1 1 d . . .
H33 H 1.4741 0.4204 0.0473 0.106 Uiso 1 1 calc R . .
C34 C 1.2728(11) 0.4578(8) 0.1370(7) 0.068(3) Uani 1 1 d . . .
H34 H 1.2672 0.5283 0.1132 0.082 Uiso 1 1 calc R . .
C35 C 1.1557(9) 0.4160(6) 0.2119(6) 0.045(2) Uani 1 1 d . . .
C36 C 1.0199(9) 0.4748(6) 0.2612(5) 0.0405(19) Uani 1 1 d . . .
C37 C 0.9906(11) 0.5819(6) 0.2411(6) 0.057(2) Uani 1 1 d . . .
H37 H 1.0592 0.6203 0.1918 0.068 Uiso 1 1 calc R . .
C38 C 0.8605(11) 0.6307(7) 0.2938(7) 0.061(3) Uani 1 1 d . . .
H38 H 0.8425 0.7016 0.2808 0.073 Uiso 1 1 calc R . .
C39 C 0.7590(11) 0.5745(7) 0.3648(7) 0.058(2) Uani 1 1 d . . .
H39 H 0.6702 0.6055 0.4010 0.070 Uiso 1 1 calc R . .
C40 C 0.7931(10) 0.4697(6) 0.3808(6) 0.049(2) Uani 1 1 d . . .
H40 H 0.7253 0.4306 0.4299 0.058 Uiso 1 1 calc R . .
O1W O 0.7381(6) 0.2389(4) 0.4326(4) 0.0521(15) Uani 1 1 d . . .
O2W O 0.8745(6) 0.1987(4) -0.2885(4) 0.0561(15) Uani 1 1 d . . .
O3W O 0.1299(11) 0.9551(8) 0.3820(7) 0.045(3) Uani 0.50 1 d PU . .
O4W O 0.378(3) 0.0506(12) 0.1075(14) 0.151(8) Uani 0.50 1 d PU . .

loop_
_atom_site_aniso_label
_atom_site_aniso_U_11
_atom_site_aniso_U_22
_atom_site_aniso_U_33
_atom_site_aniso_U_23
_atom_site_aniso_U_13
_atom_site_aniso_U_12
Zn1 0.0470(6) 0.0280(5) 0.0340(5) -0.0055(4) -0.0185(4) -0.0041(4)
Zn2 0.0524(6) 0.0301(5) 0.0382(6) -0.0083(4) -0.0245(4) -0.0001(4)
O1 0.046(3) 0.033(3) 0.040(3) -0.009(2) -0.027(3) -0.001(2)
O3 0.049(3) 0.036(3) 0.071(4) -0.014(3) -0.027(3) -0.004(3)
O4 0.065(4) 0.056(4) 0.051(4) -0.021(3) -0.035(3) -0.003(3)
O5 0.067(4) 0.039(3) 0.055(4) -0.014(3) -0.019(3) -0.017(3)
O6 0.077(4) 0.049(4) 0.061(4) -0.014(3) -0.048(3) -0.001(3)
O7 0.143(7) 0.056(4) 0.121(6) -0.042(4) -0.101(5) 0.040(4)
O11 0.044(3) 0.030(3) 0.026(3) -0.006(2) -0.017(2) 0.001(2)
O13 0.061(4) 0.030(3) 0.053(4) -0.004(3) -0.027(3) -0.003(3)
O14 0.064(4) 0.048(3) 0.034(3) -0.011(3) -0.019(3) -0.009(3)
O15 0.077(4) 0.031(3) 0.063(4) -0.021(3) -0.033(3) 0.007(3)
O16 0.072(4) 0.043(3) 0.039(3) -0.012(3) -0.035(3) 0.004(3)
O17 0.073(4) 0.039(3) 0.047(4) 0.004(3) -0.029(3) -0.016(3)
N1 0.043(4) 0.045(4) 0.052(5) -0.005(4) -0.013(3) -0.016(4)
N2 0.043(4) 0.044(4) 0.034(4) -0.014(3) -0.017(3) -0.008(3)
N3 0.042(4) 0.031(4) 0.036(4) -0.015(3) -0.017(3) 0.001(3)
N4 0.042(4) 0.044(4) 0.058(5) -0.010(4) -0.015(3) -0.001(4)
C1 0.038(4) 0.030(4) 0.027(4) -0.008(3) -0.012(3) -0.001(3)
C2 0.046(5) 0.032(4) 0.047(5) -0.011(4) -0.022(4) -0.006(4)
C3 0.057(5) 0.025(4) 0.035(5) -0.007(4) -0.015(4) -0.002(4)
C4 0.035(4) 0.037(4) 0.028(4) -0.008(4) -0.014(3) -0.004(4)
C5 0.031(4) 0.031(4) 0.024(4) -0.008(3) -0.009(3) -0.008(3)
C10 0.042(5) 0.044(5) 0.045(5) -0.027(5) -0.014(4) 0.000(4)
C11 0.034(4) 0.032(4) 0.025(4) -0.007(3) -0.014(3) 0.003(3)
C12 0.042(4) 0.037(5) 0.031(4) -0.012(4) -0.016(3) 0.007(4)
C13 0.036(4) 0.032(4) 0.032(4) -0.005(4) -0.007(3) -0.005(4)
C14 0.045(4) 0.033(4) 0.032(4) -0.013(4) -0.012(3) -0.002(4)
C15 0.038(4) 0.027(4) 0.027(4) -0.010(3) -0.011(3) -0.006(3)
C51 0.063(5) 0.040(5) 0.023(4) 0.000(4) -0.015(4) -0.014(4)
C110 0.042(5) 0.031(5) 0.036(5) -0.015(4) -0.009(4) 0.000(4)
C151 0.044(5) 0.045(5) 0.031(5) -0.012(4) -0.003(4) -0.010(4)
C21 0.055(6) 0.061(7) 0.081(8) -0.023(6) -0.005(5) -0.006(5)
C22 0.058(7) 0.097(9) 0.078(8) -0.010(7) 0.004(6) -0.033(7)
C23 0.068(7) 0.088(9) 0.078(8) -0.026(7) -0.013(6) -0.001(7)
C24 0.063(6) 0.055(6) 0.069(7) -0.024(6) -0.024(5) 0.012(5)
C25 0.052(5) 0.035(5) 0.049(5) -0.013(4) -0.030(4) 0.003(4)
C26 0.047(5) 0.046(5) 0.038(5) -0.016(4) -0.021(4) -0.004(4)
C27 0.064(6) 0.032(5) 0.076(7) -0.010(5) -0.040(5) 0.007(5)
C28 0.082(7) 0.036(5) 0.070(7) 0.004(5) -0.046(6) -0.014(5)
C29 0.062(6) 0.054(6) 0.049(6) -0.001(5) -0.023(5) -0.013(5)
C30 0.051(5) 0.055(6) 0.054(6) -0.019(5) -0.017(5) -0.001(5)
C31 0.055(6) 0.064(7) 0.079(7) -0.013(6) -0.010(6) 0.011(5)
C32 0.046(6) 0.102(10) 0.090(9) -0.026(8) -0.002(6) 0.007(7)
C33 0.077(8) 0.111(10) 0.061(7) -0.014(8) 0.010(6) -0.032(8)
C34 0.072(7) 0.070(7) 0.060(7) -0.009(6) -0.010(5) -0.027(6)
C35 0.047(5) 0.049(5) 0.046(5) -0.009(5) -0.015(4) -0.023(4)
C36 0.050(5) 0.042(5) 0.037(5) 0.001(4) -0.022(4) -0.024(4)
C37 0.072(6) 0.038(5) 0.065(6) 0.010(5) -0.036(5) -0.026(5)
C38 0.078(7) 0.033(5) 0.087(8) -0.023(6) -0.050(6) 0.007(5)
C39 0.073(6) 0.039(5) 0.069(7) -0.020(5) -0.029(5) 0.003(5)
C40 0.057(5) 0.046(5) 0.045(5) -0.008(4) -0.019(4) -0.010(4)
O1W 0.053(3) 0.053(4) 0.055(4) -0.019(3) -0.007(3) -0.018(3)
O2W 0.062(4) 0.052(4) 0.045(3) -0.010(3) -0.017(3) 0.010(3)
O3W 0.039(6) 0.038(6) 0.059(7) -0.022(6) -0.011(5) 0.004(5)
O4W 0.25(2) 0.055(10) 0.154(17) 0.026(10) -0.099(16) -0.041(12)

loop_
_atom_type_symbol
_atom_type_description
_atom_type_scat_dispersion_real
_atom_type_scat_dispersion_imag
_atom_type_scat_source
C C 0.0033 0.0016 'International Tables Vol C Tables 4.2.6.8 and 6.1.1.4'
H H 0.0000 0.0000 'International Tables Vol C Tables 4.2.6.8 and 6.1.1.4'
N N 0.0061 0.0033 'International Tables Vol C Tables 4.2.6.8 and 6.1.1.4'
O O 0.0106 0.0060 'International Tables Vol C Tables 4.2.6.8 and 6.1.1.4'
Zn Zn 0.2839 1.4301 'International Tables Vol C Tables 4.2.6.8 and 6.1.1.4'

loop_
_geom_angle_atom_site_label_1
_geom_angle_atom_site_label_2
_geom_angle_atom_site_label_3
_geom_angle
_geom_angle_site_symmetry_1
_geom_angle_site_symmetry_3
_geom_angle_publ_flag
O6 Zn1 O14 97.3(2) . . ?
O6 Zn1 O1W 99.7(2) . . ?
O14 Zn1 O1W 86.4(2) . . ?
O6 Zn1 N3 126.8(2) . . ?
O14 Zn1 N3 135.0(2) . . ?
O1W Zn1 N3 94.0(2) . . ?
O6 Zn1 N4 95.5(2) . . ?
O14 Zn1 N4 92.4(2) . . ?
O1W Zn1 N4 164.8(2) . . ?
N3 Zn1 N4 76.2(2) . . ?
O16 Zn2 O4 100.7(2) . 1_454 ?
O16 Zn2 N2 132.0(2) . . ?
O4 Zn2 N2 126.4(2) 1_454 . ?
O16 Zn2 O2W 87.5(2) . . ?
O4 Zn2 O2W 97.9(2) 1_454 . ?
N2 Zn2 O2W 94.2(2) . . ?
O16 Zn2 N1 92.8(2) . . ?
O4 Zn2 N1 93.5(2) 1_454 . ?
N2 Zn2 N1 77.0(3) . . ?
O2W Zn2 N1 168.4(2) . . ?
C1 O1 C5 118.0(5) . . ?
C10 O4 Zn2 111.6(5) . 1_656 ?
C51 O6 Zn1 116.8(5) . . ?
C11 O11 C15 118.2(5) . . ?
C110 O14 Zn1 113.5(5) . . ?
C151 O16 Zn2 111.3(5) . . ?
C21 N1 C25 119.8(8) . . ?
C21 N1 Zn2 124.9(6) . . ?
C25 N1 Zn2 115.1(5) . . ?
C30 N2 C26 118.9(7) . . ?
C30 N2 Zn2 124.3(5) . . ?
C26 N2 Zn2 116.8(5) . . ?
C40 N3 C36 119.3(7) . . ?
C40 N3 Zn1 124.5(5) . . ?
C36 N3 Zn1 116.2(5) . . ?
C31 N4 C35 119.2(8) . . ?
C31 N4 Zn1 123.9(6) . . ?
C35 N4 Zn1 116.5(5) . . ?
C2 C1 O1 123.0(6) . . ?
C2 C1 C10 124.3(6) . . ?
O1 C1 C10 112.6(6) . . ?
C1 C2 C3 120.6(7) . . ?
O3 C3 C4 124.4(7) . . ?
O3 C3 C2 122.1(7) . . ?
C4 C3 C2 113.5(6) . . ?
C5 C4 C3 121.9(6) . . ?
C4 C5 O1 122.9(6) . . ?
C4 C5 C51 126.1(6) . . ?
O1 C5 C51 111.0(6) . . ?
O5 C10 O4 126.8(7) . . ?
O5 C10 C1 118.2(7) . . ?
O4 C10 C1 115.0(7) . . ?
C12 C11 O11 122.6(6) . . ?
C12 C11 C110 124.1(6) . . ?
O11 C11 C110 113.3(6) . . ?
C11 C12 C13 121.9(7) . . ?
O13 C13 C14 123.7(7) . . ?
O13 C13 C12 123.2(7) . . ?
C14 C13 C12 113.1(6) . . ?
C15 C14 C13 122.2(6) . . ?
C14 C15 O11 121.9(6) . . ?
C14 C15 C151 126.2(6) . . ?
O11 C15 C151 111.9(6) . . ?
O7 C51 O6 126.4(8) . . ?
O7 C51 C5 120.2(7) . . ?
O6 C51 C5 113.3(7) . . ?
O15 C110 O14 127.4(7) . . ?
O15 C110 C11 118.7(7) . . ?
O14 C110 C11 113.9(6) . . ?
O17 C151 O16 127.2(7) . . ?
O17 C151 C15 119.2(7) . . ?
O16 C151 C15 113.5(7) . . ?
N1 C21 C22 122.5(9) . . ?
C23 C22 C21 118.1(10) . . ?
C24 C23 C22 120.3(10) . . ?
C23 C24 C25 119.1(9) . . ?
N1 C25 C24 120.1(8) . . ?
N1 C25 C26 115.2(7) . . ?
C24 C25 C26 124.7(8) . . ?
N2 C26 C27 121.0(8) . . ?
N2 C26 C25 115.3(7) . . ?
C27 C26 C25 123.6(8) . . ?
C28 C27 C26 120.1(9) . . ?
C27 C28 C29 119.4(8) . . ?
C28 C29 C30 118.2(8) . . ?
N2 C30 C29 122.4(8) . . ?
N4 C31 C32 122.3(10) . . ?
C33 C32 C31 118.1(10) . . ?
C32 C33 C34 120.7(10) . . ?
C33 C34 C35 118.8(10) . . ?
N4 C35 C34 120.8(8) . . ?
N4 C35 C36 114.3(7) . . ?
C34 C35 C36 124.9(8) . . ?
N3 C36 C37 118.9(8) . . ?
N3 C36 C35 116.3(7) . . ?
C37 C36 C35 124.8(8) . . ?
C38 C37 C36 120.5(8) . . ?
C39 C38 C37 119.7(8) . . ?
C38 C39 C40 117.3(9) . . ?
N3 C40 C39 124.3(8) . . ?

loop_
_geom_bond_atom_site_label_1
_geom_bond_atom_site_label_2
_geom_bond_distance
_geom_bond_site_symmetry_2
_geom_bond_publ_flag
Zn1 O6 1.987(5) . ?
Zn1 O14 2.011(5) . ?
Zn1 O1W 2.089(5) . ?
Zn1 N3 2.100(6) . ?
Zn1 N4 2.122(7) . ?
Zn2 O16 2.007(5) . ?
Zn2 O4 2.023(5) 1_454 ?
Zn2 N2 2.093(6) . ?
Zn2 O2W 2.093(5) . ?
Zn2 N1 2.118(6) . ?
O1 C1 1.346(8) . ?
O1 C5 1.363(7) . ?
O3 C3 1.248(8) . ?
O4 C10 1.246(9) . ?
O4 Zn2 2.022(5) 1_656 ?
O5 C10 1.239(9) . ?
O6 C51 1.254(8) . ?
O7 C51 1.201(9) . ?
O11 C11 1.360(7) . ?
O11 C15 1.375(7) . ?
O13 C13 1.248(8) . ?
O14 C110 1.252(8) . ?
O15 C110 1.234(8) . ?
O16 C151 1.259(8) . ?
O17 C151 1.221(9) . ?
N1 C21 1.304(10) . ?
N1 C25 1.357(9) . ?
N2 C30 1.334(10) . ?
N2 C26 1.338(9) . ?
N3 C40 1.330(9) . ?
N3 C36 1.344(9) . ?
N4 C31 1.332(10) . ?
N4 C35 1.341(10) . ?
C1 C2 1.338(9) . ?
C1 C10 1.526(9) . ?
C2 C3 1.451(9) . ?
C3 C4 1.434(9) . ?
C4 C5 1.312(9) . ?
C5 C51 1.520(10) . ?
C11 C12 1.332(9) . ?
C11 C110 1.517(9) . ?
C12 C13 1.444(9) . ?
C13 C14 1.445(10) . ?
C14 C15 1.330(9) . ?
C15 C151 1.515(10) . ?
C21 C22 1.386(12) . ?
C22 C23 1.368(14) . ?
C23 C24 1.354(13) . ?
C24 C25 1.393(11) . ?
C25 C26 1.473(11) . ?
C26 C27 1.375(11) . ?
C27 C28 1.352(12) . ?
C28 C29 1.379(11) . ?
C29 C30 1.376(11) . ?
C31 C32 1.385(13) . ?
C32 C33 1.349(14) . ?
C33 C34 1.368(13) . ?
C34 C35 1.388(11) . ?
C35 C36 1.456(10) . ?
C36 C37 1.403(11) . ?
C37 C38 1.381(12) . ?
C38 C39 1.360(12) . ?
C39 C40 1.379(11) . ?
